data_4035723
loop_
_publ_author_name
'Bri\<sar, Rok'
'Unglaube, Felix'
'Hollmann, Dirk'
'Jiao, Haijun'
'Mej\'ia, Esteban'

_publ_section_title
;
 Aerobic Oxidative Homo- and Cross-Coupling of Amines Catalyzed by
 Phenazine Radical Cations.
;
_journal_issue 21
_journal_name_full 'The Journal of organic chemistry'
_journal_page_first 13481
_journal_page_last 13490
_journal_paper_doi 10.1021/acs.joc.8b02345
_journal_volume 83
_journal_year 2018
_chemical_formula_sum 'C26 H16 F6 N2'
_chemical_formula_weight 470.41
_space_group_crystal_system monoclinic
_space_group_IT_number 15
_space_group_name_Hall '-C 2yc'
_space_group_name_H-M_alt 'C 1 2/c 1'
_atom_sites_solution_hydrogens geom
_audit_creation_method SHELXL-2014/7
_cell_angle_alpha 90
_cell_angle_beta 104.625(2)
_cell_angle_gamma 90
_cell_formula_units_Z 4
_cell_length_a 12.8096(9)
_cell_length_b 9.3780(7)
_cell_length_c 17.6402(12)
_cell_measurement_reflns_used 9750
_cell_measurement_temperature 150(2)
_cell_measurement_theta_max 30.48
_cell_measurement_theta_min 2.72
_cell_volume 2050.4(3)
_computing_cell_refinement 'SAINT (Bruker, 2013)'
_computing_data_collection 'APEX2 (Bruker, 2014)'
_computing_data_reduction SAINT
_computing_structure_refinement 'SHELXL-2014/7 (Sheldrick, 2015)'
_computing_structure_solution 'SHELXS-97 (Sheldrick, 2008)'
_diffrn_ambient_temperature 150(2)
_diffrn_detector_area_resol_mean 8.3333
_diffrn_measured_fraction_theta_full 0.999
_diffrn_measured_fraction_theta_max 1.000
_diffrn_measurement_device_type 'Bruker APEX-II CCD'
_diffrn_measurement_method '\f and \w scans'
_diffrn_radiation_type MoK\a
_diffrn_radiation_wavelength 0.71073
_diffrn_reflns_av_R_equivalents 0.0222
_diffrn_reflns_av_unetI/netI 0.0117
_diffrn_reflns_Laue_measured_fraction_full 0.999
_diffrn_reflns_Laue_measured_fraction_max 1.000
_diffrn_reflns_limit_h_max 16
_diffrn_reflns_limit_h_min -16
_diffrn_reflns_limit_k_max 12
_diffrn_reflns_limit_k_min -12
_diffrn_reflns_limit_l_max 23
_diffrn_reflns_limit_l_min -23
_diffrn_reflns_number 21869
_diffrn_reflns_point_group_measured_fraction_full 0.999
_diffrn_reflns_point_group_measured_fraction_max 1.000
_diffrn_reflns_theta_full 25.242
_diffrn_reflns_theta_max 27.999
_diffrn_reflns_theta_min 2.386
_diffrn_source 'fine-focus sealed tube'
_exptl_absorpt_coefficient_mu 0.128
_exptl_absorpt_correction_T_max 0.98
_exptl_absorpt_correction_T_min 0.91
_exptl_absorpt_correction_type multi-scan
_exptl_absorpt_process_details 'SADABS (Bruker, 2014)'
_exptl_crystal_colour yellow
_exptl_crystal_density_diffrn 1.524
_exptl_crystal_description prism
_exptl_crystal_F_000 960
_exptl_crystal_size_max 0.343
_exptl_crystal_size_mid 0.226
_exptl_crystal_size_min 0.167
_refine_diff_density_max 0.433
_refine_diff_density_min -0.214
_refine_diff_density_rms 0.054
_refine_ls_extinction_method none
_refine_ls_goodness_of_fit_ref 1.028
_refine_ls_hydrogen_treatment constr
_refine_ls_matrix_type full
_refine_ls_number_parameters 154
_refine_ls_number_reflns 2481
_refine_ls_number_restraints 0
_refine_ls_restrained_S_all 1.028
_refine_ls_R_factor_all 0.0514
_refine_ls_R_factor_gt 0.0469
_refine_ls_shift/su_max 0.000
_refine_ls_shift/su_mean 0.000
_refine_ls_structure_factor_coef Fsqd
_refine_ls_weighting_details 'w=1/[\s^2^(Fo^2^)+(0.0783P)^2^+1.8177P] where P=(Fo^2^+2Fc^2^)/3'
_refine_ls_weighting_scheme calc
_refine_ls_wR_factor_gt 0.1310
_refine_ls_wR_factor_ref 0.1368
_reflns_Friedel_coverage 0.000
_reflns_number_gt 2199
_reflns_number_total 2481
_reflns_threshold_expression 'I > 2\s(I)'
_cod_data_source_file jo8b02345_si_004.cif
_cod_data_source_block AX1279
_cod_original_sg_symbol_H-M 'C 2/c'
_cod_database_code 4035723
_shelx_shelxl_version_number 2014/7
_shelx_space_group_comment
;
The symmetry employed for this shelxl refinement is uniquely defined
by the following loop, which should always be used as a source of
symmetry information in preference to the above space-group names.
They are only intended as comments.
;

loop_
_space_group_symop_operation_xyz
'x, y, z'
'-x, y, -z+1/2'
'x+1/2, y+1/2, z'
'-x+1/2, y+1/2, -z+1/2'
'-x, -y, -z'
'x, -y, z-1/2'
'-x+1/2, -y+1/2, -z'
'x+1/2, -y+1/2, z-1/2'

loop_
_atom_site_label
_atom_site_type_symbol
_atom_site_fract_x
_atom_site_fract_y
_atom_site_fract_z
_atom_site_U_iso_or_equiv
_atom_site_adp_type
_atom_site_occupancy
_atom_site_site_symmetry_order
_atom_site_calc_flag
_atom_site_refinement_flags_posn
_atom_site_refinement_flags_adp
C1 C -0.01767(9) 0.91759(13) 0.16771(7) 0.0206(3) Uani 1 1 d . .
C2 C -0.10609(10) 0.91687(13) 0.20153(7) 0.0201(3) Uani 1 1 d . .
C3 C -0.20982(10) 0.90731(13) 0.15319(7) 0.0220(3) Uani 1 1 d . .
H3 H -0.2697 0.9052 0.1758 0.026 Uiso 1 1 calc R U
C4 C -0.22758(10) 0.90077(14) 0.07186(8) 0.0260(3) Uani 1 1 d . .
H4 H -0.2990 0.8942 0.0395 0.031 Uiso 1 1 calc R U
C5 C -0.14109(11) 0.90383(15) 0.03883(7) 0.0284(3) Uani 1 1 d . .
H5 H -0.1527 0.9004 -0.0165 0.034 Uiso 1 1 calc R U
C6 C -0.03635(11) 0.91193(15) 0.08656(7) 0.0256(3) Uani 1 1 d . .
H6 H 0.0230 0.9136 0.0634 0.031 Uiso 1 1 calc R U
C7 C 0.17852(10) 0.91808(14) 0.18324(7) 0.0226(3) Uani 1 1 d . .
C8 C 0.20589(10) 0.78854(14) 0.15511(8) 0.0267(3) Uani 1 1 d . .
H8 H 0.1616 0.7071 0.1545 0.032 Uiso 1 1 calc R U
C9 C 0.29827(11) 0.77875(14) 0.12786(8) 0.0276(3) Uani 1 1 d . .
H9 H 0.3173 0.6908 0.1082 0.033 Uiso 1 1 calc R U
C10 C 0.36258(10) 0.89827(14) 0.12951(7) 0.0241(3) Uani 1 1 d . .
C11 C 0.33420(10) 1.02859(14) 0.15551(8) 0.0255(3) Uani 1 1 d . .
H11 H 0.3780 1.1103 0.1554 0.031 Uiso 1 1 calc R U
C12 C 0.24082(10) 1.03830(14) 0.18183(7) 0.0248(3) Uani 1 1 d . .
H12 H 0.2198 1.1274 0.1988 0.030 Uiso 1 1 calc R U
C13 C 0.46533(12) 0.88163(16) 0.10457(10) 0.0343(3) Uani 1 1 d . .
F1 F 0.44987(10) 0.82289(17) 0.03421(8) 0.0730(4) Uani 1 1 d . .
F2 F 0.51622(9) 1.00343(12) 0.10203(9) 0.0621(4) Uani 1 1 d . .
F3 F 0.53484(9) 0.79642(15) 0.15284(9) 0.0727(4) Uani 1 1 d . .
N1 N 0.08751(8) 0.92782(14) 0.21637(6) 0.0265(3) Uani 1 1 d . .

loop_
_atom_site_aniso_label
_atom_site_aniso_U_11
_atom_site_aniso_U_22
_atom_site_aniso_U_33
_atom_site_aniso_U_23
_atom_site_aniso_U_13
_atom_site_aniso_U_12
C1 0.0162(6) 0.0242(6) 0.0218(6) -0.0005(4) 0.0055(4) -0.0012(4)
C2 0.0186(6) 0.0219(6) 0.0207(6) -0.0002(4) 0.0067(4) -0.0004(4)
C3 0.0169(6) 0.0238(6) 0.0258(6) -0.0004(4) 0.0064(4) -0.0006(4)
C4 0.0191(6) 0.0312(7) 0.0256(6) -0.0020(5) 0.0018(5) -0.0022(5)
C5 0.0259(7) 0.0391(7) 0.0196(6) -0.0015(5) 0.0043(5) -0.0030(5)
C6 0.0210(6) 0.0353(7) 0.0221(6) -0.0003(5) 0.0083(5) -0.0022(5)
C7 0.0159(5) 0.0331(7) 0.0199(5) 0.0015(4) 0.0066(4) -0.0003(5)
C8 0.0232(6) 0.0269(6) 0.0322(6) 0.0006(5) 0.0112(5) -0.0055(5)
C9 0.0262(6) 0.0244(6) 0.0355(7) -0.0023(5) 0.0142(5) -0.0007(5)
C10 0.0182(6) 0.0294(7) 0.0269(6) 0.0016(5) 0.0101(5) -0.0001(5)
C11 0.0210(6) 0.0261(6) 0.0313(6) -0.0002(5) 0.0102(5) -0.0040(5)
C12 0.0219(6) 0.0262(6) 0.0277(6) -0.0021(5) 0.0092(5) 0.0013(5)
C13 0.0255(7) 0.0354(8) 0.0480(8) 0.0002(6) 0.0202(6) 0.0007(6)
F1 0.0568(7) 0.1063(11) 0.0733(8) -0.0369(7) 0.0483(7) -0.0143(7)
F2 0.0450(6) 0.0467(6) 0.1138(11) -0.0051(6) 0.0553(7) -0.0119(5)
F3 0.0306(5) 0.0859(9) 0.1099(11) 0.0400(8) 0.0333(6) 0.0250(6)
N1 0.0145(5) 0.0466(7) 0.0197(5) 0.0003(4) 0.0067(4) -0.0010(4)

loop_
_atom_type_symbol
_atom_type_description
_atom_type_scat_dispersion_real
_atom_type_scat_dispersion_imag
_atom_type_scat_source
C C 0.0033 0.0016 'International Tables Vol C Tables 4.2.6.8 and 6.1.1.4'
H H 0.0000 0.0000 'International Tables Vol C Tables 4.2.6.8 and 6.1.1.4'
N N 0.0061 0.0033 'International Tables Vol C Tables 4.2.6.8 and 6.1.1.4'
F F 0.0171 0.0103 'International Tables Vol C Tables 4.2.6.8 and 6.1.1.4'

loop_
_geom_angle_atom_site_label_1
_geom_angle_atom_site_label_2
_geom_angle_atom_site_label_3
_geom_angle
_geom_angle_site_symmetry_1
_geom_angle_site_symmetry_3
C6 C1 N1 121.33(11) . .
C6 C1 C2 119.22(11) . .
N1 C1 C2 119.43(11) . .
C3 C2 C1 119.20(11) . .
C3 C2 N1 121.48(11) . 2
C1 C2 N1 119.32(11) . 2
C2 C3 C4 121.07(12) . .
C2 C3 H3 119.5 . .
C4 C3 H3 119.5 . .
C5 C4 C3 119.64(11) . .
C5 C4 H4 120.2 . .
C3 C4 H4 120.2 . .
C4 C5 C6 120.02(12) . .
C4 C5 H5 120.0 . .
C6 C5 H5 120.0 . .
C1 C6 C5 120.83(12) . .
C1 C6 H6 119.6 . .
C5 C6 H6 119.6 . .
C12 C7 C8 120.43(11) . .
C12 C7 N1 119.15(11) . .
C8 C7 N1 120.38(11) . .
C9 C8 C7 119.68(12) . .
C9 C8 H8 120.2 . .
C7 C8 H8 120.2 . .
C10 C9 C8 119.54(12) . .
C10 C9 H9 120.2 . .
C8 C9 H9 120.2 . .
C11 C10 C9 121.04(12) . .
C11 C10 C13 120.84(12) . .
C9 C10 C13 118.10(12) . .
C10 C11 C12 119.19(12) . .
C10 C11 H11 120.4 . .
C12 C11 H11 120.4 . .
C7 C12 C11 120.03(12) . .
C7 C12 H12 120.0 . .
C11 C12 H12 120.0 . .
F2 C13 F1 106.59(13) . .
F2 C13 F3 106.52(13) . .
F1 C13 F3 105.48(14) . .
F2 C13 C10 113.43(12) . .
F1 C13 C10 112.56(12) . .
F3 C13 C10 111.72(12) . .
C1 N1 C2 120.59(10) . 2
C1 N1 C7 119.97(10) . .
C2 N1 C7 118.06(10) 2 .

loop_
_geom_bond_atom_site_label_1
_geom_bond_atom_site_label_2
_geom_bond_distance
_geom_bond_site_symmetry_2
C1 C6 1.3916(17) .
C1 N1 1.4062(16) .
C1 C2 1.4070(16) .
C2 C3 1.3888(17) .
C2 N1 1.4109(16) 2
C3 C4 1.3961(18) .
C3 H3 0.9500 .
C4 C5 1.3760(19) .
C4 H4 0.9500 .
C5 C6 1.3943(19) .
C5 H5 0.9500 .
C6 H6 0.9500 .
C7 C12 1.3852(18) .
C7 C8 1.3902(19) .
C7 N1 1.4329(15) .
C8 C9 1.3882(18) .
C8 H8 0.9500 .
C9 C10 1.3870(18) .
C9 H9 0.9500 .
C10 C11 1.3857(19) .
C10 C13 1.4975(18) .
C11 C12 1.3911(17) .
C11 H11 0.9500 .
C12 H12 0.9500 .
C13 F2 1.3216(18) .
C13 F1 1.326(2) .
C13 F3 1.3317(19) .
N1 C2 1.4108(16) 2

loop_
_geom_torsion_atom_site_label_1
_geom_torsion_atom_site_label_2
_geom_torsion_atom_site_label_3
_geom_torsion_atom_site_label_4
_geom_torsion
_geom_torsion_site_symmetry_1
_geom_torsion_site_symmetry_4
C6 C1 C2 C3 1.43(17) . .
N1 C1 C2 C3 179.75(12) . .
C6 C1 C2 N1 -177.71(12) . 2
N1 C1 C2 N1 0.60(15) . 2
C1 C2 C3 C4 -1.05(18) . .
N1 C2 C3 C4 178.08(12) 2 .
C2 C3 C4 C5 0.0(2) . .
C3 C4 C5 C6 0.7(2) . .
N1 C1 C6 C5 -179.08(13) . .
C2 C1 C6 C5 -0.80(19) . .
C4 C5 C6 C1 -0.3(2) . .
C12 C7 C8 C9 2.14(19) . .
N1 C7 C8 C9 -175.83(11) . .
C7 C8 C9 C10 0.4(2) . .
C8 C9 C10 C11 -2.2(2) . .
C8 C9 C10 C13 176.09(13) . .
C9 C10 C11 C12 1.4(2) . .
C13 C10 C11 C12 -176.86(12) . .
C8 C7 C12 C11 -2.96(19) . .
N1 C7 C12 C11 175.03(11) . .
C10 C11 C12 C7 1.21(19) . .
C11 C10 C13 F2 -7.0(2) . .
C9 C10 C13 F2 174.71(14) . .
C11 C10 C13 F1 -128.14(15) . .
C9 C10 C13 F1 53.59(18) . .
C11 C10 C13 F3 113.40(16) . .
C9 C10 C13 F3 -64.87(18) . .
C6 C1 N1 C2 -172.63(12) . 2
C2 C1 N1 C2 9.09(17) . 2
C6 C1 N1 C7 -6.32(19) . .
C2 C1 N1 C7 175.39(11) . .
C12 C7 N1 C1 110.82(14) . .
C8 C7 N1 C1 -71.18(17) . .
C12 C7 N1 C2 -82.54(15) . 2
C8 C7 N1 C2 95.46(15) . 2
